data_7047531
loop_
_publ_author_name
'Davis, Kimberley J.'
'Assadawi, Nawal M. O.'
'Pham, Son Q. T.'
'Birrento, Monica L.'
'Richardson, Christopher'
'Beck, Jennifer L.'
'Willis, Anthony C.'
'Ralph, Stephen F.'

_publ_section_title
;
 Effect of structure variations on the quadruplex DNA binding ability of
 nickel Schiff base complexes.
;
_journal_issue 38
_journal_name_full 'Dalton transactions (Cambridge, England : 2003)'
_journal_page_first 13573
_journal_page_last 13591
_journal_paper_doi 10.1039/c8dt02727g
_journal_volume 47
_journal_year 2018
_chemical_compound_source ' from U of Wollongong'
_chemical_formula_moiety '3(C20 H14 N2 Ni O4), H2 O'
_chemical_formula_sum 'C60 H44 N6 Ni3 O13'
_chemical_formula_weight 1233.18
_space_group_IT_number 2
_space_group_name_Hall '-P 1'
_space_group_name_H-M_alt 'P -1'
_symmetry_cell_setting triclinic
_symmetry_space_group_name_Hall '-P 1'
_symmetry_space_group_name_H-M 'P -1'
_atom_sites_solution_hydrogens difmap
_atom_sites_solution_primary direct
_audit_creation_date 14-09-22
_audit_creation_method CRYSTALS_ver_14.40
_audit_update_record
;
2018-04-19 deposited with the CCDC.
2018-08-31 downloaded from the CCDC.
;
_cell_angle_alpha 74.102(3)
_cell_angle_beta 71.068(3)
_cell_angle_gamma 69.971(3)
_cell_formula_units_Z 2
_cell_length_a 12.2000(4)
_cell_length_b 15.0224(5)
_cell_length_c 15.4129(6)
_cell_measurement_reflns_used 8873
_cell_measurement_temperature 150
_cell_measurement_theta_max 27
_cell_measurement_theta_min 2
_cell_volume 2467.88(16)
_computing_cell_refinement 'CrysAlisPro (Agilent Technologies, 2014)'
_computing_data_collection
;
CrysAlisPro, Agilent Technologies,
Version 1.171.37.33d (release 23-04-2014 CrysAlis171 .NET)
(compiled Apr 23 2014,17:37:27)
;
_computing_data_reduction 'CrysAlisPro (Agilent Technologies, 2014)'
_computing_molecular_graphics 'PLATON (Spek, 2008)'
_computing_publication_material 'CRYSTALS (Betteridge et al., 2003)'
_computing_structure_refinement 'CRYSTALS (Betteridge et al., 2003)'
_computing_structure_solution 'SIR92 (Altomare et al., 1994)'
_diffrn_ambient_temperature 150
_diffrn_detector 'CCD plate'
_diffrn_detector_type Atlas
_diffrn_measured_fraction_theta_full 1.000
_diffrn_measured_fraction_theta_max 0.854
_diffrn_measurement_device 'four-circle diffractometer'
_diffrn_measurement_device_type 'New Xcalibur, Atlas'
_diffrn_measurement_method \w
_diffrn_radiation_monochromator graphite
_diffrn_radiation_probe x-ray
_diffrn_radiation_type 'Mo K\a'
_diffrn_radiation_wavelength 0.71073
_diffrn_reflns_av_R_equivalents 0.066
_diffrn_reflns_limit_h_max 16
_diffrn_reflns_limit_h_min -16
_diffrn_reflns_limit_k_max 19
_diffrn_reflns_limit_k_min -20
_diffrn_reflns_limit_l_max 21
_diffrn_reflns_limit_l_min -19
_diffrn_reflns_number 43351
_diffrn_reflns_theta_full 26.490
_diffrn_reflns_theta_max 29.984
_diffrn_reflns_theta_min 1.838
_diffrn_source 'Enhance (Mo) X-ray Source'
_diffrn_standards_number 0
_exptl_absorpt_coefficient_mu 1.213
_exptl_absorpt_correction_T_max 0.96
_exptl_absorpt_correction_T_min 0.93
_exptl_absorpt_correction_type multi-scan
_exptl_absorpt_process_details
;
CrysAlisPro, Agilent Technologies,
Version 1.171.37.33d (release 23-04-2014 CrysAlis171 .NET)
(compiled Apr 23 2014,17:37:27)
Empirical absorption correction using spherical harmonics,
 implemented in SCALE3 ABSPACK scaling algorithm.
;
_exptl_crystal_colour red
_exptl_crystal_density_diffrn 1.659
_exptl_crystal_density_method 'not measured'
_exptl_crystal_description plate
_exptl_crystal_F_000 1268
_exptl_crystal_size_max 0.337
_exptl_crystal_size_mid 0.157
_exptl_crystal_size_min 0.037
_refine_diff_density_max 1.50
_refine_diff_density_min -1.53
_refine_ls_extinction_method None
_refine_ls_goodness_of_fit_ref 1.0221
_refine_ls_hydrogen_treatment constr
_refine_ls_matrix_type full
_refine_ls_number_parameters 739
_refine_ls_number_reflns 12283
_refine_ls_number_restraints 0
_refine_ls_R_factor_all 0.1142
_refine_ls_R_factor_gt 0.0581
_refine_ls_shift/su_max 0.0080350
_refine_ls_shift/su_mean 0.0001258
_refine_ls_structure_factor_coef Fsqd
_refine_ls_weighting_details
;
 Method= Modified Sheldrick 
 w=1/[\s^2^(F^2^) + ( 0.02P)^2^ + 3.33P] 
 ,where P=(max(Fo^2^,0) + 2Fc^2^)/3 
;
_refine_ls_weighting_scheme calc
_refine_ls_wR_factor_all 0.1061
_refine_ls_wR_factor_gt 0.0823
_refine_ls_wR_factor_ref 0.1061
_reflns_limit_h_max 16
_reflns_limit_h_min -15
_reflns_limit_k_max 20
_reflns_limit_k_min -19
_reflns_limit_l_max 21
_reflns_limit_l_min 0
_reflns_number_gt 7756
_reflns_number_total 12285
_reflns_threshold_expression I>2.0\s(I)
_oxford_diffrn_Wilson_B_factor 1.45
_oxford_diffrn_Wilson_scale 1.81
_oxford_refine_ls_r_factor_ref 0.1142
_oxford_refine_ls_scale 0.8018(11)
_oxford_reflns_number_all 12283
_oxford_reflns_threshold_expression_ref I>-10.0\s(I)
_oxford_structure_analysis_title 'Z:\ral1406X\Tony_ral1406X_data\r At 17:16 on'
_cod_data_source_file c8dt02727g2.cif
_cod_data_source_block ral1406X
_cod_depositor_comments 'Adding full bibliography for 7047528--7047535.cif.'
_cod_original_sg_symbol_Hall '-P 1 '
_cod_original_sg_symbol_H-M 'P -1 '
_cod_database_code 7047531

loop_
_symmetry_equiv_pos_as_xyz
x,y,z
-x,-y,-z

loop_
_atom_site_label
_atom_site_type_symbol
_atom_site_fract_x
_atom_site_fract_y
_atom_site_fract_z
_atom_site_U_iso_or_equiv
_atom_site_occupancy
_atom_site_adp_type
_atom_site_refinement_flags_posn
Ni1 Ni 0.38743(4) 0.45707(3) 0.49469(3) 0.0247 1.0000 Uani .
Ni2 Ni 0.48623(4) 0.16925(3) 0.37724(3) 0.0221 1.0000 Uani .
Ni3 Ni 0.69373(4) 0.01328(3) 0.05188(3) 0.0232 1.0000 Uani .
O1 O 0.2979(2) 0.53939(18) 0.41327(18) 0.0321 1.0000 Uani .
O2 O 0.2605(2) 0.51482(18) 0.58402(17) 0.0306 1.0000 Uani .
O3 O 0.1508(3) 0.6863(2) 0.3197(2) 0.0474 1.0000 Uani .
O4 O 0.0582(3) 0.6167(2) 0.6877(2) 0.0481 1.0000 Uani .
O5 O 0.6275(2) 0.08545(17) 0.32493(16) 0.0257 1.0000 Uani .
O6 O 0.4739(2) 0.21318(17) 0.25459(16) 0.0251 1.0000 Uani .
O7 O 0.8244(2) -0.01626(18) 0.21838(16) 0.0314 1.0000 Uani .
O8 O 0.4864(2) 0.25598(18) 0.06803(17) 0.0325 1.0000 Uani .
O9 O 0.7051(2) 0.11760(17) 0.08811(16) 0.0247 1.0000 Uani .
O10 O 0.5475(2) 0.03167(17) 0.13986(16) 0.0273 1.0000 Uani .
O11 O 0.6848(2) 0.27244(19) 0.15830(17) 0.0350 1.0000 Uani .
O12 O 0.3461(2) 0.08525(18) 0.27114(17) 0.0332 1.0000 Uani .
O13 O 0.0510(3) 0.5710(4) 0.5096(3) 0.1343 1.0000 Uani .
N1 N 0.5133(3) 0.4010(2) 0.4025(2) 0.0251 1.0000 Uani .
N2 N 0.4736(3) 0.3728(2) 0.5789(2) 0.0243 1.0000 Uani .
N3 N 0.5016(3) 0.1233(2) 0.49905(19) 0.0218 1.0000 Uani .
N4 N 0.3430(3) 0.2552(2) 0.4278(2) 0.0233 1.0000 Uani .
N5 N 0.8400(3) -0.0016(2) -0.03832(19) 0.0221 1.0000 Uani .
N6 N 0.6794(3) -0.0915(2) 0.01799(19) 0.0241 1.0000 Uani .
C1 C 0.3337(4) 0.5564(3) 0.3208(3) 0.0294 1.0000 Uani .
C2 C 0.2574(4) 0.6329(3) 0.2716(3) 0.0353 1.0000 Uani .
C3 C 0.2893(4) 0.6525(3) 0.1761(3) 0.0378 1.0000 Uani .
C4 C 0.3955(4) 0.5991(3) 0.1243(3) 0.0392 1.0000 Uani .
C5 C 0.4711(4) 0.5252(3) 0.1697(3) 0.0355 1.0000 Uani .
C6 C 0.4420(3) 0.5032(3) 0.2686(3) 0.0280 1.0000 Uani .
C7 C 0.5248(3) 0.4268(3) 0.3124(3) 0.0271 1.0000 Uani .
C8 C 0.6049(3) 0.3253(2) 0.4385(3) 0.0247 1.0000 Uani .
C9 C 0.5848(3) 0.3128(2) 0.5348(3) 0.0243 1.0000 Uani .
C10 C 0.4365(3) 0.3623(3) 0.6696(3) 0.0287 1.0000 Uani .
C11 C 0.3263(3) 0.4169(3) 0.7209(3) 0.0270 1.0000 Uani .
C12 C 0.2965(4) 0.3955(3) 0.8198(3) 0.0346 1.0000 Uani .
C13 C 0.1910(4) 0.4450(3) 0.8710(3) 0.0393 1.0000 Uani .
C14 C 0.1107(4) 0.5198(3) 0.8267(3) 0.0415 1.0000 Uani .
C15 C 0.1367(4) 0.5428(3) 0.7311(3) 0.0334 1.0000 Uani .
C16 C 0.2453(3) 0.4908(3) 0.6751(3) 0.0276 1.0000 Uani .
C17 C 0.7076(3) 0.2677(3) 0.3872(3) 0.0300 1.0000 Uani .
C18 C 0.7906(4) 0.2006(3) 0.4324(3) 0.0381 1.0000 Uani .
C19 C 0.7724(4) 0.1909(3) 0.5273(3) 0.0374 1.0000 Uani .
C20 C 0.6701(4) 0.2460(3) 0.5791(3) 0.0330 1.0000 Uani .
C21 C 0.7081(3) 0.0237(2) 0.3676(2) 0.0229 1.0000 Uani .
C22 C 0.8133(3) -0.0308(3) 0.3121(3) 0.0265 1.0000 Uani .
C23 C 0.9033(3) -0.0970(3) 0.3502(3) 0.0322 1.0000 Uani .
C24 C 0.8918(3) -0.1133(3) 0.4464(3) 0.0331 1.0000 Uani .
C25 C 0.7903(3) -0.0634(3) 0.5023(3) 0.0300 1.0000 Uani .
C26 C 0.6969(3) 0.0060(3) 0.4644(2) 0.0240 1.0000 Uani .
C27 C 0.5929(3) 0.0568(3) 0.5248(2) 0.0249 1.0000 Uani .
C28 C 0.4027(3) 0.1700(3) 0.5661(2) 0.0242 1.0000 Uani .
C29 C 0.3155(3) 0.2424(3) 0.5275(2) 0.0244 1.0000 Uani .
C30 C 0.2729(3) 0.3244(3) 0.3815(2) 0.0256 1.0000 Uani .
C31 C 0.2925(3) 0.3449(3) 0.2825(2) 0.0238 1.0000 Uani .
C32 C 0.2099(3) 0.4264(3) 0.2429(3) 0.0309 1.0000 Uani .
C33 C 0.2253(4) 0.4502(3) 0.1486(3) 0.0327 1.0000 Uani .
C34 C 0.3204(3) 0.3924(3) 0.0907(3) 0.0303 1.0000 Uani .
C35 C 0.3993(3) 0.3125(3) 0.1279(3) 0.0265 1.0000 Uani .
C36 C 0.3900(3) 0.2885(2) 0.2245(2) 0.0245 1.0000 Uani .
C37 C 0.3872(3) 0.1486(3) 0.6624(3) 0.0295 1.0000 Uani .
C38 C 0.2869(4) 0.2003(3) 0.7182(3) 0.0310 1.0000 Uani .
C39 C 0.1994(4) 0.2731(3) 0.6800(3) 0.0342 1.0000 Uani .
C40 C 0.2130(4) 0.2940(3) 0.5848(3) 0.0312 1.0000 Uani .
C41 C 0.7865(3) 0.1657(2) 0.0460(2) 0.0223 1.0000 Uani .
C42 C 0.7741(3) 0.2480(3) 0.0809(3) 0.0273 1.0000 Uani .
C43 C 0.8525(4) 0.3040(3) 0.0372(3) 0.0302 1.0000 Uani .
C44 C 0.9487(4) 0.2792(3) -0.0388(3) 0.0327 1.0000 Uani .
C45 C 0.9665(3) 0.1979(3) -0.0708(3) 0.0288 1.0000 Uani .
C46 C 0.8857(3) 0.1401(3) -0.0288(2) 0.0246 1.0000 Uani .
C47 C 0.9083(3) 0.0561(3) -0.0660(2) 0.0253 1.0000 Uani .
C48 C 0.8680(3) -0.0806(3) -0.0836(2) 0.0273 1.0000 Uani .
C49 C 0.7803(3) -0.1291(3) -0.0531(2) 0.0270 1.0000 Uani .
C50 C 0.5862(3) -0.1254(3) 0.0493(3) 0.0270 1.0000 Uani .
C51 C 0.4818(3) -0.0942(3) 0.1191(2) 0.0260 1.0000 Uani .
C52 C 0.3883(4) -0.1394(3) 0.1461(3) 0.0313 1.0000 Uani .
C53 C 0.2848(4) -0.1097(3) 0.2125(3) 0.0332 1.0000 Uani .
C54 C 0.2712(4) -0.0326(3) 0.2539(3) 0.0317 1.0000 Uani .
C55 C 0.3594(3) 0.0124(3) 0.2288(2) 0.0269 1.0000 Uani .
C56 C 0.4680(3) -0.0161(3) 0.1599(2) 0.0252 1.0000 Uani .
C57 C 0.9705(4) -0.1090(3) -0.1542(3) 0.0315 1.0000 Uani .
C58 C 0.9807(4) -0.1854(3) -0.1938(3) 0.0375 1.0000 Uani .
C59 C 0.8925(4) -0.2324(3) -0.1641(3) 0.0386 1.0000 Uani .
C60 C 0.7921(4) -0.2050(3) -0.0935(3) 0.0351 1.0000 Uani .
H31 H 0.2370 0.7023 0.1461 0.0446 1.0000 Uiso R
H41 H 0.4152 0.6133 0.0588 0.0466 1.0000 Uiso R
H51 H 0.5432 0.4878 0.1366 0.0422 1.0000 Uiso R
H71 H 0.5932 0.3923 0.2733 0.0328 1.0000 Uiso R
H101 H 0.4865 0.3138 0.7037 0.0331 1.0000 Uiso R
H121 H 0.3510 0.3467 0.8496 0.0418 1.0000 Uiso R
H131 H 0.1722 0.4297 0.9360 0.0470 1.0000 Uiso R
H141 H 0.0388 0.5543 0.8616 0.0496 1.0000 Uiso R
H171 H 0.7209 0.2740 0.3233 0.0357 1.0000 Uiso R
H181 H 0.8592 0.1613 0.3990 0.0458 1.0000 Uiso R
H191 H 0.8309 0.1467 0.5566 0.0445 1.0000 Uiso R
H201 H 0.6577 0.2395 0.6435 0.0397 1.0000 Uiso R
H231 H 0.9726 -0.1311 0.3122 0.0387 1.0000 Uiso R
H241 H 0.9513 -0.1609 0.4728 0.0403 1.0000 Uiso R
H251 H 0.7814 -0.0758 0.5664 0.0354 1.0000 Uiso R
H271 H 0.5898 0.0419 0.5877 0.0299 1.0000 Uiso R
H301 H 0.2042 0.3643 0.4144 0.0311 1.0000 Uiso R
H321 H 0.1449 0.4631 0.2831 0.0368 1.0000 Uiso R
H331 H 0.1723 0.5046 0.1219 0.0391 1.0000 Uiso R
H341 H 0.3304 0.4080 0.0267 0.0356 1.0000 Uiso R
H371 H 0.4452 0.0992 0.6887 0.0347 1.0000 Uiso R
H381 H 0.2772 0.1861 0.7829 0.0364 1.0000 Uiso R
H391 H 0.1311 0.3072 0.7189 0.0409 1.0000 Uiso R
H401 H 0.1535 0.3420 0.5598 0.0362 1.0000 Uiso R
H431 H 0.8405 0.3585 0.0590 0.0355 1.0000 Uiso R
H441 H 1.0001 0.3176 -0.0668 0.0387 1.0000 Uiso R
H451 H 1.0304 0.1800 -0.1202 0.0342 1.0000 Uiso R
H471 H 0.9787 0.0418 -0.1139 0.0297 1.0000 Uiso R
H501 H 0.5865 -0.1736 0.0227 0.0312 1.0000 Uiso R
H521 H 0.3971 -0.1897 0.1191 0.0382 1.0000 Uiso R
H531 H 0.2238 -0.1395 0.2294 0.0401 1.0000 Uiso R
H541 H 0.2007 -0.0118 0.2990 0.0378 1.0000 Uiso R
H571 H 1.0317 -0.0782 -0.1756 0.0370 1.0000 Uiso R
H581 H 1.0477 -0.2041 -0.2404 0.0447 1.0000 Uiso R
H591 H 0.8998 -0.2832 -0.1910 0.0457 1.0000 Uiso R
H601 H 0.7326 -0.2370 -0.0735 0.0421 1.0000 Uiso R
H3 H 0.1263 0.6664 0.3749 0.0710 1.0000 Uiso R
H4 H 0.0767 0.6228 0.6302 0.0722 1.0000 Uiso R
H7 H 0.7651 0.0246 0.2041 0.0470 1.0000 Uiso R
H8 H 0.5300 0.2095 0.0930 0.0486 1.0000 Uiso R
H11 H 0.6475 0.2336 0.1805 0.0532 1.0000 Uiso R
H12 H 0.4078 0.1025 0.2527 0.0499 1.0000 Uiso R
H13 H 0.0835 0.5267 0.4818 0.2016 1.0000 Uiso R
H14 H 0.1193 0.5628 0.5121 0.2018 1.0000 Uiso R

loop_
_atom_site_aniso_label
_atom_site_aniso_U_11
_atom_site_aniso_U_22
_atom_site_aniso_U_33
_atom_site_aniso_U_23
_atom_site_aniso_U_13
_atom_site_aniso_U_12
Ni1 0.0276(3) 0.0216(3) 0.0259(3) -0.0046(2) -0.0089(2) -0.0061(2)
Ni2 0.0257(3) 0.0215(2) 0.0201(2) -0.00511(19) -0.0067(2) -0.0059(2)
Ni3 0.0296(3) 0.0212(2) 0.0215(2) -0.00587(19) -0.0080(2) -0.0076(2)
O1 0.0337(16) 0.0286(15) 0.0341(16) -0.0048(12) -0.0150(12) -0.0033(12)
O2 0.0314(16) 0.0279(15) 0.0297(15) -0.0058(12) -0.0071(12) -0.0051(12)
O3 0.048(2) 0.0410(18) 0.0464(19) -0.0045(15) -0.0199(15) 0.0014(15)
O4 0.0382(18) 0.053(2) 0.0403(17) -0.0165(15) -0.0060(14) 0.0048(15)
O5 0.0269(15) 0.0261(14) 0.0234(13) -0.0055(11) -0.0079(11) -0.0045(12)
O6 0.0289(15) 0.0237(14) 0.0214(13) -0.0043(11) -0.0085(11) -0.0036(11)
O7 0.0303(16) 0.0351(16) 0.0246(14) -0.0068(12) -0.0051(12) -0.0048(12)
O8 0.0399(17) 0.0304(15) 0.0263(14) -0.0048(12) -0.0130(12) -0.0048(13)
O9 0.0280(15) 0.0256(14) 0.0229(13) -0.0082(11) -0.0029(11) -0.0108(12)
O10 0.0334(16) 0.0268(14) 0.0260(14) -0.0076(11) -0.0059(11) -0.0130(12)
O11 0.0375(17) 0.0364(16) 0.0346(16) -0.0162(13) 0.0014(13) -0.0169(13)
O12 0.0347(16) 0.0355(16) 0.0328(15) -0.0114(13) -0.0036(12) -0.0145(13)
O13 0.037(2) 0.258(6) 0.059(3) -0.022(3) -0.019(2) 0.019(3)
N1 0.0269(18) 0.0231(16) 0.0259(17) -0.0060(13) -0.0054(13) -0.0078(14)
N2 0.0293(18) 0.0209(16) 0.0244(17) -0.0028(13) -0.0080(14) -0.0090(14)
N3 0.0272(18) 0.0203(16) 0.0214(16) -0.0058(13) -0.0073(13) -0.0083(14)
N4 0.0257(17) 0.0210(16) 0.0245(17) -0.0066(13) -0.0063(13) -0.0062(13)
N5 0.0274(17) 0.0199(16) 0.0218(16) -0.0065(13) -0.0100(13) -0.0046(13)
N6 0.0335(19) 0.0204(16) 0.0204(16) -0.0038(13) -0.0122(14) -0.0051(14)
C1 0.037(2) 0.026(2) 0.033(2) -0.0005(18) -0.0177(19) -0.0138(18)
C2 0.037(3) 0.031(2) 0.044(3) -0.007(2) -0.017(2) -0.011(2)
C3 0.053(3) 0.031(2) 0.039(3) 0.0062(19) -0.026(2) -0.019(2)
C4 0.051(3) 0.041(3) 0.031(2) 0.002(2) -0.015(2) -0.022(2)
C5 0.041(3) 0.041(2) 0.028(2) -0.0030(19) -0.0086(19) -0.020(2)
C6 0.032(2) 0.026(2) 0.030(2) -0.0015(17) -0.0111(18) -0.0128(18)
C7 0.032(2) 0.027(2) 0.027(2) -0.0076(17) -0.0051(17) -0.0141(18)
C8 0.025(2) 0.0197(19) 0.030(2) -0.0019(16) -0.0069(16) -0.0093(16)
C9 0.024(2) 0.0201(19) 0.031(2) -0.0078(16) -0.0078(16) -0.0049(16)
C10 0.035(2) 0.022(2) 0.034(2) -0.0008(17) -0.0183(18) -0.0087(18)
C11 0.031(2) 0.023(2) 0.031(2) -0.0089(17) -0.0080(17) -0.0095(17)
C12 0.045(3) 0.036(2) 0.029(2) -0.0055(19) -0.0139(19) -0.015(2)
C13 0.043(3) 0.048(3) 0.029(2) -0.012(2) -0.003(2) -0.018(2)
C14 0.041(3) 0.047(3) 0.038(3) -0.019(2) 0.002(2) -0.016(2)
C15 0.032(2) 0.034(2) 0.037(2) -0.0120(19) -0.0102(19) -0.0062(19)
C16 0.033(2) 0.023(2) 0.031(2) -0.0090(17) -0.0063(18) -0.0106(17)
C17 0.031(2) 0.027(2) 0.027(2) -0.0037(17) -0.0033(17) -0.0057(18)
C18 0.029(2) 0.035(2) 0.040(3) -0.008(2) 0.0012(19) -0.0041(19)
C19 0.027(2) 0.032(2) 0.045(3) -0.002(2) -0.0098(19) -0.0020(19)
C20 0.037(2) 0.032(2) 0.030(2) -0.0021(18) -0.0114(19) -0.0104(19)
C21 0.025(2) 0.0213(19) 0.024(2) -0.0028(16) -0.0069(16) -0.0094(16)
C22 0.028(2) 0.027(2) 0.026(2) -0.0053(17) -0.0055(17) -0.0092(17)
C23 0.022(2) 0.033(2) 0.036(2) -0.0087(18) -0.0027(17) -0.0035(18)
C24 0.026(2) 0.035(2) 0.035(2) -0.0031(19) -0.0122(18) -0.0034(18)
C25 0.035(2) 0.033(2) 0.024(2) -0.0024(17) -0.0129(18) -0.0095(19)
C26 0.027(2) 0.0227(19) 0.026(2) -0.0056(16) -0.0076(16) -0.0088(16)
C27 0.032(2) 0.026(2) 0.0218(19) -0.0029(16) -0.0088(16) -0.0139(18)
C28 0.026(2) 0.026(2) 0.024(2) -0.0084(16) -0.0041(16) -0.0102(17)
C29 0.029(2) 0.027(2) 0.0206(19) -0.0077(16) -0.0027(16) -0.0132(17)
C30 0.022(2) 0.024(2) 0.030(2) -0.0077(17) -0.0026(16) -0.0063(16)
C31 0.024(2) 0.0224(19) 0.029(2) -0.0039(16) -0.0089(16) -0.0095(16)
C32 0.028(2) 0.024(2) 0.039(2) -0.0049(18) -0.0096(18) -0.0043(17)
C33 0.034(2) 0.025(2) 0.041(2) 0.0033(18) -0.0202(19) -0.0077(18)
C34 0.037(2) 0.031(2) 0.026(2) 0.0015(17) -0.0132(18) -0.0139(19)
C35 0.032(2) 0.025(2) 0.027(2) -0.0025(17) -0.0109(17) -0.0126(17)
C36 0.029(2) 0.0209(19) 0.028(2) -0.0018(16) -0.0117(17) -0.0108(17)
C37 0.033(2) 0.030(2) 0.028(2) -0.0060(17) -0.0090(18) -0.0097(18)
C38 0.040(3) 0.036(2) 0.022(2) -0.0079(17) -0.0035(18) -0.018(2)
C39 0.037(3) 0.033(2) 0.031(2) -0.0144(18) 0.0027(18) -0.012(2)
C40 0.032(2) 0.027(2) 0.033(2) -0.0090(18) -0.0050(18) -0.0069(18)
C41 0.028(2) 0.0210(19) 0.0197(19) -0.0006(15) -0.0120(16) -0.0062(16)
C42 0.030(2) 0.026(2) 0.027(2) -0.0059(16) -0.0096(17) -0.0063(17)
C43 0.038(2) 0.025(2) 0.031(2) -0.0048(17) -0.0133(19) -0.0087(18)
C44 0.036(2) 0.026(2) 0.038(2) 0.0039(18) -0.0157(19) -0.0148(19)
C45 0.027(2) 0.030(2) 0.025(2) -0.0009(17) -0.0065(16) -0.0046(17)
C46 0.025(2) 0.0224(19) 0.025(2) -0.0011(16) -0.0106(16) -0.0040(16)
C47 0.026(2) 0.029(2) 0.0189(19) -0.0034(16) -0.0082(15) -0.0032(17)
C48 0.036(2) 0.0211(19) 0.024(2) -0.0042(16) -0.0124(17) -0.0019(17)
C49 0.036(2) 0.023(2) 0.025(2) -0.0068(16) -0.0155(17) -0.0018(17)
C50 0.040(2) 0.0198(19) 0.030(2) 0.0008(16) -0.0201(18) -0.0130(18)
C51 0.033(2) 0.025(2) 0.0223(19) 0.0001(16) -0.0127(17) -0.0085(17)
C52 0.039(3) 0.026(2) 0.036(2) -0.0003(18) -0.022(2) -0.0112(19)
C53 0.032(2) 0.033(2) 0.040(2) 0.0046(19) -0.0175(19) -0.0165(19)
C54 0.038(2) 0.029(2) 0.027(2) 0.0019(17) -0.0120(18) -0.0092(19)
C55 0.034(2) 0.023(2) 0.024(2) 0.0009(16) -0.0121(17) -0.0087(17)
C56 0.032(2) 0.0218(19) 0.024(2) 0.0022(16) -0.0141(17) -0.0089(17)
C57 0.033(2) 0.032(2) 0.027(2) -0.0080(18) -0.0083(18) -0.0040(18)
C58 0.040(3) 0.034(2) 0.030(2) -0.0168(19) -0.0068(19) 0.006(2)
C59 0.050(3) 0.032(2) 0.039(2) -0.0192(19) -0.016(2) -0.003(2)
C60 0.044(3) 0.030(2) 0.038(2) -0.0123(19) -0.015(2) -0.009(2)

loop_
_atom_type_symbol
_atom_type_scat_dispersion_real
_atom_type_scat_dispersion_imag
_atom_type_scat_Cromer_Mann_a1
_atom_type_scat_Cromer_Mann_b1
_atom_type_scat_Cromer_Mann_a2
_atom_type_scat_Cromer_Mann_b2
_atom_type_scat_Cromer_Mann_a3
_atom_type_scat_Cromer_Mann_b3
_atom_type_scat_Cromer_Mann_a4
_atom_type_scat_Cromer_Mann_b4
_atom_type_scat_Cromer_Mann_c
_atom_type_scat_source
C 0.0033 0.0016 2.3100 20.8439 1.0200 10.2075 1.5886 0.5687 0.8650 51.6512 0.2156 'International Tables Vol C 4.2.6.8 and 6.1.1.4'
H 0.0000 0.0000 0.4930 10.5109 0.3229 26.1257 0.1402 3.1424 0.0408 57.7998 0.0030 'International Tables Vol C 4.2.6.8 and 6.1.1.4'
N 0.0061 0.0033 12.2126 0.0057 3.1322 9.8933 2.0125 28.9975 1.1663 0.5826 -11.5290 'International Tables Vol C 4.2.6.8 and 6.1.1.4'
O 0.0106 0.0060 3.0485 13.2771 2.2868 5.7011 1.5463 0.3239 0.8670 32.9089 0.2508 'International Tables Vol C 4.2.6.8 and 6.1.1.4'
Ni 0.3393 1.1124 12.8376 3.8785 7.2920 0.2565 4.4438 12.1763 2.3800 66.3421 1.0341 'International Tables Vol C 4.2.6.8 and 6.1.1.4'

loop_
_geom_angle_atom_site_label_1
_geom_angle_site_symmetry_1
_geom_angle_atom_site_label_2
_geom_angle_atom_site_label_3
_geom_angle
_geom_angle_publ_flag
Ni1 2_666 Ni1 O1 112.87(8) yes
Ni1 2_666 Ni1 O2 99.94(8) yes
O1 . Ni1 O2 83.82(11) yes
Ni1 2_666 Ni1 N1 80.54(9) yes
O1 . Ni1 N1 94.76(12) yes
O2 . Ni1 N1 178.58(12) yes
Ni1 2_666 Ni1 N2 68.66(9) yes
O1 . Ni1 N2 178.25(12) yes
O2 . Ni1 N2 95.12(12) yes
N1 . Ni1 N2 86.29(13) yes
O5 . Ni2 O6 83.67(10) yes
O5 . Ni2 N3 95.11(12) yes
O6 . Ni2 N3 178.78(12) yes
O5 . Ni2 N4 178.86(12) yes
O6 . Ni2 N4 95.20(12) yes
N3 . Ni2 N4 86.02(13) yes
O9 . Ni3 O10 83.97(10) yes
O9 . Ni3 N5 95.00(12) yes
O10 . Ni3 N5 178.38(12) yes
O9 . Ni3 N6 178.68(12) yes
O10 . Ni3 N6 94.75(12) yes
N5 . Ni3 N6 86.28(13) yes
Ni1 . O1 C1 127.0(2) yes
Ni1 . O2 C16 126.8(2) yes
C2 . O3 H3 118.3 no
C15 . O4 H4 114.7 no
Ni2 . O5 C21 127.0(2) yes
Ni2 . O6 C36 126.3(2) yes
C22 . O7 H7 110.9 no
C35 . O8 H8 114.3 no
Ni3 . O9 C41 126.4(2) yes
Ni3 . O10 C56 126.9(2) yes
C42 . O11 H11 111.4 no
C55 . O12 H12 109.9 no
H13 . O13 H14 82.4 no
Ni1 . N1 C7 126.3(3) yes
Ni1 . N1 C8 113.2(2) yes
C7 . N1 C8 120.5(3) yes
Ni1 . N2 C9 112.9(2) yes
Ni1 . N2 C10 125.9(3) yes
C9 . N2 C10 121.1(3) yes
Ni2 . N3 C27 126.0(3) yes
Ni2 . N3 C28 113.5(2) yes
C27 . N3 C28 120.5(3) yes
Ni2 . N4 C29 113.2(2) yes
Ni2 . N4 C30 126.4(3) yes
C29 . N4 C30 120.4(3) yes
Ni3 . N5 C47 126.2(3) yes
Ni3 . N5 C48 112.9(2) yes
C47 . N5 C48 120.7(3) yes
Ni3 . N6 C49 112.6(2) yes
Ni3 . N6 C50 125.9(3) yes
C49 . N6 C50 121.3(3) yes
O1 . C1 C2 117.9(4) yes
O1 . C1 C6 124.2(3) yes
C2 . C1 C6 117.9(4) yes
C1 . C2 O3 119.9(4) yes
C1 . C2 C3 120.2(4) yes
O3 . C2 C3 119.9(4) yes
C2 . C3 C4 122.0(4) yes
C2 . C3 H31 118.1 no
C4 . C3 H31 119.9 no
C3 . C4 C5 119.2(4) yes
C3 . C4 H41 120.5 no
C5 . C4 H41 120.2 no
C4 . C5 C6 120.6(4) yes
C4 . C5 H51 121.1 no
C6 . C5 H51 118.3 no
C5 . C6 C1 120.1(4) yes
C5 . C6 C7 118.4(4) yes
C1 . C6 C7 121.5(3) yes
C6 . C7 N1 125.5(4) yes
C6 . C7 H71 116.9 no
N1 . C7 H71 117.6 no
N1 . C8 C9 113.4(3) yes
N1 . C8 C17 126.5(3) yes
C9 . C8 C17 120.0(3) yes
N2 . C9 C8 114.1(3) yes
N2 . C9 C20 125.9(3) yes
C8 . C9 C20 120.1(3) yes
N2 . C10 C11 125.8(3) yes
N2 . C10 H101 116.9 no
C11 . C10 H101 117.3 no
C10 . C11 C12 119.5(3) yes
C10 . C11 C16 121.0(3) yes
C12 . C11 C16 119.5(4) yes
C11 . C12 C13 121.1(4) yes
C11 . C12 H121 119.0 no
C13 . C12 H121 119.9 no
C12 . C13 C14 120.1(4) yes
C12 . C13 H131 120.2 no
C14 . C13 H131 119.7 no
C13 . C14 C15 120.4(4) yes
C13 . C14 H141 120.3 no
C15 . C14 H141 119.3 no
C14 . C15 O4 120.3(4) yes
C14 . C15 C16 120.9(4) yes
O4 . C15 C16 118.7(3) yes
C15 . C16 C11 117.9(3) yes
C15 . C16 O2 116.9(3) yes
C11 . C16 O2 125.2(3) yes
C8 . C17 C18 119.2(4) yes
C8 . C17 H171 120.9 no
C18 . C17 H171 119.9 no
C17 . C18 C19 120.5(4) yes
C17 . C18 H181 120.0 no
C19 . C18 H181 119.5 no
C18 . C19 C20 120.9(4) yes
C18 . C19 H191 119.5 no
C20 . C19 H191 119.5 no
C9 . C20 C19 119.2(4) yes
C9 . C20 H201 119.8 no
C19 . C20 H201 121.0 no
O5 . C21 C22 117.2(3) yes
O5 . C21 C26 125.2(3) yes
C22 . C21 C26 117.6(3) yes
C21 . C22 O7 118.4(3) yes
C21 . C22 C23 121.5(3) yes
O7 . C22 C23 120.1(3) yes
C22 . C23 C24 120.4(4) yes
C22 . C23 H231 120.1 no
C24 . C23 H231 119.5 no
C23 . C24 C25 119.6(4) yes
C23 . C24 H241 120.3 no
C25 . C24 H241 120.1 no
C24 . C25 C26 121.1(4) yes
C24 . C25 H251 119.5 no
C26 . C25 H251 119.4 no
C25 . C26 C21 119.8(3) yes
C25 . C26 C27 119.3(3) yes
C21 . C26 C27 120.8(3) yes
C26 . C27 N3 125.6(3) yes
C26 . C27 H271 117.3 no
N3 . C27 H271 117.1 no
N3 . C28 C29 113.7(3) yes
N3 . C28 C37 126.3(3) yes
C29 . C28 C37 119.9(3) yes
N4 . C29 C28 113.6(3) yes
N4 . C29 C40 126.2(3) yes
C28 . C29 C40 120.2(3) yes
N4 . C30 C31 125.2(3) yes
N4 . C30 H301 118.8 no
C31 . C30 H301 116.0 no
C30 . C31 C32 117.8(3) yes
C30 . C31 C36 122.1(3) yes
C32 . C31 C36 120.1(3) yes
C31 . C32 C33 120.3(4) yes
C31 . C32 H321 118.7 no
C33 . C32 H321 121.0 no
C32 . C33 C34 119.8(4) yes
C32 . C33 H331 120.8 no
C34 . C33 H331 119.4 no
C33 . C34 C35 120.6(4) yes
C33 . C34 H341 119.9 no
C35 . C34 H341 119.5 no
C34 . C35 O8 117.8(3) yes
C34 . C35 C36 121.2(4) yes
O8 . C35 C36 121.0(3) yes
C35 . C36 C31 117.9(3) yes
C35 . C36 O6 117.6(3) yes
C31 . C36 O6 124.4(3) yes
C28 . C37 C38 119.6(4) yes
C28 . C37 H371 120.2 no
C38 . C37 H371 120.3 no
C37 . C38 C39 120.8(4) yes
C37 . C38 H381 119.3 no
C39 . C38 H381 119.9 no
C38 . C39 C40 120.1(4) yes
C38 . C39 H391 119.9 no
C40 . C39 H391 120.0 no
C29 . C40 C39 119.4(4) yes
C29 . C40 H401 120.9 no
C39 . C40 H401 119.7 no
O9 . C41 C42 117.5(3) yes
O9 . C41 C46 124.8(3) yes
C42 . C41 C46 117.7(3) yes
C41 . C42 O11 120.6(3) yes
C41 . C42 C43 120.4(3) yes
O11 . C42 C43 119.0(3) yes
C42 . C43 C44 121.2(4) yes
C42 . C43 H431 118.9 no
C44 . C43 H431 119.9 no
C43 . C44 C45 119.7(4) yes
C43 . C44 H441 119.8 no
C45 . C44 H441 120.5 no
C44 . C45 C46 120.4(4) yes
C44 . C45 H451 120.7 no
C46 . C45 H451 118.9 no
C45 . C46 C41 120.5(3) yes
C45 . C46 C47 117.9(3) yes
C41 . C46 C47 121.6(3) yes
C46 . C47 N5 125.4(3) yes
C46 . C47 H471 116.7 no
N5 . C47 H471 117.9 no
N5 . C48 C49 113.9(3) yes
N5 . C48 C57 126.1(4) yes
C49 . C48 C57 120.0(4) yes
N6 . C49 C48 114.2(3) yes
N6 . C49 C60 125.0(4) yes
C48 . C49 C60 120.7(4) yes
N6 . C50 C51 126.3(4) yes
N6 . C50 H501 117.9 no
C51 . C50 H501 115.8 no
C50 . C51 C52 119.4(4) yes
C50 . C51 C56 120.5(3) yes
C52 . C51 C56 120.0(4) yes
C51 . C52 C53 120.9(4) yes
C51 . C52 H521 119.9 no
C53 . C52 H521 119.2 no
C52 . C53 C54 119.2(4) yes
C52 . C53 H531 120.3 no
C54 . C53 H531 120.5 no
C53 . C54 C55 121.0(4) yes
C53 . C54 H541 119.7 no
C55 . C54 H541 119.3 no
O12 . C55 C54 120.3(3) yes
O12 . C55 C56 118.3(3) yes
C54 . C55 C56 121.5(4) yes
C55 . C56 C51 117.3(3) yes
C55 . C56 O10 117.3(3) yes
C51 . C56 O10 125.4(3) yes
C48 . C57 C58 118.4(4) yes
C48 . C57 H571 121.8 no
C58 . C57 H571 119.8 no
C57 . C58 C59 121.3(4) yes
C57 . C58 H581 118.5 no
C59 . C58 H581 120.2 no
C58 . C59 C60 120.2(4) yes
C58 . C59 H591 120.8 no
C60 . C59 H591 119.0 no
C49 . C60 C59 119.4(4) yes
C49 . C60 H601 120.6 no
C59 . C60 H601 120.0 no

loop_
_geom_bond_atom_site_label_1
_geom_bond_atom_site_label_2
_geom_bond_site_symmetry_2
_geom_bond_distance
_geom_bond_publ_flag
Ni1 Ni1 2_666 3.4741(10) yes
Ni1 O1 . 1.847(2) yes
Ni1 O2 . 1.843(3) yes
Ni1 N1 . 1.855(3) yes
Ni1 N2 . 1.862(3) yes
Ni2 O5 . 1.836(2) yes
Ni2 O6 . 1.861(2) yes
Ni2 N3 . 1.862(3) yes
Ni2 N4 . 1.857(3) yes
Ni3 O9 . 1.862(2) yes
Ni3 O10 . 1.842(2) yes
Ni3 N5 . 1.859(3) yes
Ni3 N6 . 1.866(3) yes
O1 C1 . 1.326(4) yes
O2 C16 . 1.317(4) yes
O3 C2 . 1.367(5) yes
O3 H3 . 0.812 no
O4 C15 . 1.370(5) yes
O4 H4 . 0.827 no
O5 C21 . 1.312(4) yes
O6 C36 . 1.331(4) yes
O7 C22 . 1.368(4) yes
O7 H7 . 0.821 no
O8 C35 . 1.370(4) yes
O8 H8 . 0.806 no
O9 C41 . 1.321(4) yes
O10 C56 . 1.309(4) yes
O11 C42 . 1.367(4) yes
O11 H11 . 0.797 no
O12 C55 . 1.361(4) yes
O12 H12 . 0.817 no
O13 H13 . 0.806 no
O13 H14 . 0.812 no
N1 C7 . 1.309(4) yes
N1 C8 . 1.426(4) yes
N2 C9 . 1.420(4) yes
N2 C10 . 1.304(4) yes
N3 C27 . 1.305(4) yes
N3 C28 . 1.423(4) yes
N4 C29 . 1.436(4) yes
N4 C30 . 1.305(4) yes
N5 C47 . 1.300(4) yes
N5 C48 . 1.425(4) yes
N6 C49 . 1.422(5) yes
N6 C50 . 1.301(4) yes
C1 C2 . 1.418(5) yes
C1 C6 . 1.404(5) yes
C2 C3 . 1.370(5) yes
C3 C4 . 1.389(6) yes
C3 H31 . 0.924 no
C4 C5 . 1.365(6) yes
C4 H41 . 0.939 no
C5 C6 . 1.419(5) yes
C5 H51 . 0.936 no
C6 C7 . 1.420(5) yes
C7 H71 . 0.937 no
C8 C9 . 1.394(5) yes
C8 C17 . 1.391(5) yes
C9 C20 . 1.387(5) yes
C10 C11 . 1.420(5) yes
C10 H101 . 0.935 no
C11 C12 . 1.418(5) yes
C11 C16 . 1.406(5) yes
C12 C13 . 1.356(6) yes
C12 H121 . 0.933 no
C13 C14 . 1.397(6) yes
C13 H131 . 0.933 no
C14 C15 . 1.373(5) yes
C14 H141 . 0.929 no
C15 C16 . 1.424(5) yes
C17 C18 . 1.378(5) yes
C17 H171 . 0.928 no
C18 C19 . 1.380(6) yes
C18 H181 . 0.929 no
C19 C20 . 1.374(5) yes
C19 H191 . 0.936 no
C20 H201 . 0.936 no
C21 C22 . 1.415(5) yes
C21 C26 . 1.411(5) yes
C22 C23 . 1.374(5) yes
C23 C24 . 1.403(5) yes
C23 H231 . 0.931 no
C24 C25 . 1.365(5) yes
C24 H241 . 0.938 no
C25 C26 . 1.417(5) yes
C25 H251 . 0.931 no
C26 C27 . 1.421(5) yes
C27 H271 . 0.925 no
C28 C29 . 1.390(5) yes
C28 C37 . 1.392(5) yes
C29 C40 . 1.392(5) yes
C30 C31 . 1.427(5) yes
C30 H301 . 0.930 no
C31 C32 . 1.426(5) yes
C31 C36 . 1.402(5) yes
C32 C33 . 1.364(5) yes
C32 H321 . 0.941 no
C33 C34 . 1.399(5) yes
C33 H331 . 0.940 no
C34 C35 . 1.373(5) yes
C34 H341 . 0.927 no
C35 C36 . 1.409(5) yes
C37 C38 . 1.369(5) yes
C37 H371 . 0.937 no
C38 C39 . 1.392(5) yes
C38 H381 . 0.937 no
C39 C40 . 1.380(5) yes
C39 H391 . 0.932 no
C40 H401 . 0.931 no
C41 C42 . 1.422(5) yes
C41 C46 . 1.400(5) yes
C42 C43 . 1.379(5) yes
C43 C44 . 1.391(5) yes
C43 H431 . 0.917 no
C44 C45 . 1.365(5) yes
C44 H441 . 0.921 no
C45 C46 . 1.417(5) yes
C45 H451 . 0.918 no
C46 C47 . 1.432(5) yes
C47 H471 . 0.937 no
C48 C49 . 1.384(5) yes
C48 C57 . 1.392(5) yes
C49 C60 . 1.389(5) yes
C50 C51 . 1.407(5) yes
C50 H501 . 0.922 no
C51 C52 . 1.415(5) yes
C51 C56 . 1.414(5) yes
C52 C53 . 1.367(5) yes
C52 H521 . 0.918 no
C53 C54 . 1.406(5) yes
C53 H531 . 0.928 no
C54 C55 . 1.360(5) yes
C54 H541 . 0.932 no
C55 C56 . 1.419(5) yes
C57 C58 . 1.394(5) yes
C57 H571 . 0.934 no
C58 C59 . 1.374(6) yes
C58 H581 . 0.914 no
C59 C60 . 1.374(5) yes
C59 H591 . 0.931 no
C60 H601 . 0.931 no

loop_
_geom_contact_atom_site_label_1
_geom_contact_atom_site_label_2
_geom_contact_distance
_geom_contact_site_symmetry_2
_geom_contact_publ_flag
Ni1 Ni2 4.7673(6) . no
Ni1 O13 3.824(5) . no
Ni1 N4 3.709(3) . no
Ni1 C29 3.490(4) . no
Ni1 C30 3.790(4) . no
Ni1 C40 3.500(5) . no
Ni1 C8 3.725(3) 2_666 no
Ni1 C9 3.481(3) 2_666 no
Ni1 C10 3.884(4) 2_666 no
Ni1 Ni1 3.4741(7) 2_666 no
Ni1 N1 3.659(3) 2_666 no
Ni1 N2 3.290(3) 2_666 no
Ni2 C17 3.555(4) . no
Ni2 N1 3.741(3) . no
Ni2 C7 3.875(4) . no
Ni2 C25 3.918(4) 2_656 no
Ni2 O12 3.408(3) . no
Ni2 O11 3.750(3) . no
Ni2 C8 3.593(4) . no
Ni2 C27 3.638(4) 2_656 no
Ni2 C26 3.854(4) 2_656 no
Ni3 C51 3.624(4) 2_655 no
Ni3 C50 3.874(4) 2_655 no
Ni3 C53 3.887(4) 2_655 no
Ni3 O8 3.678(3) . no
Ni3 O7 3.297(3) . no
Ni3 C52 3.379(5) 2_655 no
O1 C20 3.415(5) 2_666 no
O1 C9 3.393(5) 2_666 no
O1 O2 2.465(4) . no
O1 O3 2.719(4) . no
O1 O13 2.830(5) . no
O1 N1 2.724(4) . no
O1 C7 2.895(5) . no
O2 N2 2.734(4) . no
O2 O13 2.908(5) . no
O2 O4 2.680(4) . no
O2 C10 2.900(5) . no
O2 C8 3.234(4) 2_666 no
O3 O13 3.067(5) . no
O4 O13 3.041(5) . no
O4 C59 3.338(5) 1_466 no
O4 C32 3.326(6) 2_566 no
O5 O6 2.467(4) . no
O5 N3 2.729(4) . no
O5 C27 2.900(4) . no
O5 O7 2.665(4) . no
O6 O12 2.778(4) . no
O6 N4 2.746(4) . no
O6 O11 2.825(4) . no
O6 C30 2.916(4) . no
O6 O8 2.734(3) . no
O7 C38 3.267(5) 2_656 no
O7 C41 3.271(4) . no
O7 O9 2.806(3) . no
O7 C47 3.312(4) 2_755 no
O7 C57 3.373(6) 2_755 no
O8 O10 3.148(4) . no
O8 O9 2.814(4) . no
O8 C4 3.383(5) 2_665 no
O8 C41 3.377(5) . no
O9 C47 2.908(4) . no
O9 O11 2.730(4) . no
O9 N5 2.743(4) . no
O9 O10 2.478(4) . no
O10 C50 2.890(5) . no
O10 N6 2.729(4) . no
O10 O12 2.663(4) . no
O11 C36 3.346(5) . no
O12 C25 3.324(5) 2_656 no
O12 C36 3.130(4) . no
O12 Ni2 3.408(3) . no
O13 O13 2.931(7) 2_566 no
N1 C9 2.357(5) . no
N1 N2 2.542(4) . no
N1 C1 2.918(6) . no
N2 C16 2.912(5) . no
N2 O2 2.734(4) . no
N2 C8 2.360(5) . no
N3 C29 2.356(5) . no
N3 N4 2.537(5) . no
N3 C27 3.427(5) 2_656 no
N3 C26 3.419(6) 2_656 no
N3 C21 2.908(4) . no
N4 O6 2.746(4) . no
N4 C36 2.927(4) . no
N4 C28 2.364(5) . no
N5 O9 2.743(4) . no
N5 C53 3.282(6) 2_655 no
N5 N6 2.546(5) . no
N5 C49 2.357(5) . no
N5 C41 2.924(4) . no
N6 C48 2.356(5) . no
N6 C51 3.439(5) 2_655 no
N6 C56 2.901(5) . no
C1 C10 3.477(7) 2_666 no
C1 C32 3.467(7) . no
C2 C32 3.508(6) . no
C3 C33 3.546(7) . no
C3 C52 3.589(7) 1_565 no
C4 C33 3.417(7) . no
C5 C12 3.493(7) 2_666 no
C6 C31 3.386(6) . no
C6 C32 3.567(6) . no
C6 C10 3.348(6) 2_666 no
C6 C11 3.491(6) 2_666 no
C7 C16 3.507(6) 2_666 no
C7 C10 3.454(6) 2_666 no
C7 C11 3.276(6) 2_666 no
C8 C16 3.574(6) 2_666 no
C9 C28 3.431(6) . no
C10 C38 3.312(6) . no
C10 C6 3.348(6) 2_666 no
C10 C39 3.525(7) . no
C10 C37 3.499(6) . no
C11 C39 3.336(7) . no
C11 C38 3.461(6) . no
C16 C39 3.479(6) . no
C18 C27 3.488(6) . no
C18 C26 3.351(6) . no
C19 C27 3.460(7) . no
C19 C54 3.552(6) 2_656 no
C20 C53 3.404(6) 2_656 no
C20 C54 3.538(6) 2_656 no
C21 C37 3.366(5) 2_656 no
C21 C28 3.392(5) 2_656 no
C22 C37 3.351(6) 2_656 no
C22 C38 3.369(6) 2_656 no
C23 C40 3.479(6) 2_656 no
C23 C39 3.480(6) 2_656 no
C24 C29 3.548(6) 2_656 no
C24 C40 3.567(6) 2_656 no
C25 C29 3.542(6) 2_656 no
C26 C28 3.456(6) 2_656 no
C34 C60 3.515(6) 2_655 no
C35 C60 3.492(7) 2_655 no
C37 C56 3.511(6) 2_656 no
C42 C57 3.447(7) 2_755 no
C43 C57 3.435(6) 2_755 no
C43 C58 3.390(7) 2_755 no
C44 C57 3.517(6) 2_755 no
C44 C48 3.542(6) 2_755 no
C45 C48 3.351(6) 2_755 no
C45 C57 3.590(6) 2_755 no
C46 C47 3.477(6) 2_755 no
C47 C53 3.529(6) 2_655 no
C47 C46 3.477(6) 2_755 no
C47 C47 3.237(5) 2_755 no
C48 C53 3.352(6) 2_655 no
C48 C54 3.337(6) 2_655 no
C49 C55 3.415(5) 2_655 no
C49 C54 3.460(6) 2_655 no
C50 C56 3.467(5) 2_655 no
C54 C57 3.526(7) 2_655 no
C55 C60 3.416(6) 2_655 no

loop_
_geom_hbond_atom_site_label_D
_geom_hbond_atom_site_label_H
_geom_hbond_atom_site_label_A
_geom_hbond_angle_DHA
_geom_hbond_distance_DH
_geom_hbond_distance_HA
_geom_hbond_distance_DA
_geom_hbond_publ_flag
O3 H3 O13 160 0.81 2.29 3.066(6) yes
O4 H4 O13 142 0.83 2.35 3.040(6) yes
O7 H7 O9 142 0.82 2.11 2.806(6) yes
O8 H8 O9 148 0.81 2.10 2.814(6) yes
O8 H8 O10 136 0.81 2.52 3.148(6) yes
O11 H11 O6 145 0.80 2.14 2.825(6) yes
O12 H12 O6 141 0.82 2.09 2.777(6) yes
O13 H14 O1 136 0.81 2.19 2.830(6) yes
O13 H14 O2 153 0.81 2.16 2.909(6) yes

loop_
_geom_torsion_atom_site_label_1
_geom_torsion_atom_site_label_2
_geom_torsion_atom_site_label_3
_geom_torsion_atom_site_label_4
_geom_torsion
_geom_torsion_publ_flag
O2 Ni1 O1 C1 169.9(3) no
N1 Ni1 O1 C1 -10.1(4) no
O1 Ni1 O2 C16 174.3(3) no
N2 Ni1 O2 C16 -4.3(3) no
O1 Ni1 N1 C7 5.3(4) no
O1 Ni1 N1 C8 -177.0(3) no
N2 Ni1 N1 C7 -176.0(4) no
N2 Ni1 N1 C8 1.6(3) no
O2 Ni1 N2 C9 -179.3(3) no
O2 Ni1 N2 C10 5.3(4) no
N1 Ni1 N2 C9 0.7(3) no
N1 Ni1 N2 C10 -174.8(4) no
O5 Ni2 N3 C27 3.5(4) no
O5 Ni2 N3 C28 -178.2(3) no
N4 Ni2 N3 C27 -176.4(4) no
N4 Ni2 N3 C28 1.9(3) no
O6 Ni2 N4 C29 178.1(3) no
O6 Ni2 N4 C30 -4.8(4) no
N3 Ni2 N4 C29 -1.9(3) no
N3 Ni2 N4 C30 175.3(4) no
O5 Ni2 O6 C36 -174.4(3) no
N4 Ni2 O6 C36 5.5(3) no
O6 Ni2 O5 C21 175.1(3) no
N3 Ni2 O5 C21 -5.0(3) no
O10 Ni3 N6 C50 4.0(3) no
N6 Ni3 N5 C48 -1.3(3) no
O10 Ni3 N6 C49 179.8(2) no
O9 Ni3 N5 C48 178.5(2) no
N6 Ni3 N5 C47 173.0(3) no
O9 Ni3 N5 C47 -7.3(3) no
N5 Ni3 O9 C41 9.0(3) no
O9 Ni3 O10 C56 177.4(3) no
O10 Ni3 O9 C41 -169.8(3) no
N5 Ni3 N6 C49 1.0(3) no
N6 Ni3 O10 C56 -2.9(3) no
N5 Ni3 N6 C50 -174.7(3) no
Ni1 O1 C1 C6 9.7(6) no
Ni1 O1 C1 C2 -170.7(3) no
Ni1 O2 C16 C11 1.6(6) no
Ni1 O2 C16 C15 -176.9(3) no
Ni2 O5 C21 C26 4.3(5) no
Ni2 O5 C21 C22 -177.2(3) no
Ni2 O6 C36 C31 -3.2(5) no
Ni2 O6 C36 C35 177.4(3) no
Ni3 O9 C41 C46 -6.4(5) no
Ni3 O9 C41 C42 175.4(3) no
Ni3 O10 C56 C51 2.3(5) no
Ni3 O10 C56 C55 -178.2(2) no
Ni1 N1 C8 C9 -3.6(4) no
C7 N1 C8 C17 -4.7(6) no
Ni1 N1 C8 C17 177.5(3) no
Ni1 N1 C7 C6 0.0(6) no
C8 N1 C7 C6 -177.5(4) no
C7 N1 C8 C9 174.2(4) no
C10 N2 C9 C8 172.8(4) no
C10 N2 C9 C20 -7.1(6) no
C9 N2 C10 C11 -178.8(4) no
Ni1 N2 C9 C20 177.2(3) no
Ni1 N2 C10 C11 -3.7(6) no
Ni1 N2 C9 C8 -2.9(4) no
C27 N3 C28 C29 176.9(4) no
C27 N3 C28 C37 -4.0(6) no
Ni2 N3 C28 C37 177.6(4) no
Ni2 N3 C27 C26 -1.1(6) no
C28 N3 C27 C26 -179.3(4) no
Ni2 N3 C28 C29 -1.6(5) no
Ni2 N4 C30 C31 1.8(6) no
C30 N4 C29 C40 4.7(7) no
C30 N4 C29 C28 -175.9(4) no
Ni2 N4 C29 C40 -178.0(4) no
Ni2 N4 C29 C28 1.5(4) no
C29 N4 C30 C31 178.8(4) no
C48 N5 C47 C46 176.8(3) no
C47 N5 C48 C57 5.0(6) no
C47 N5 C48 C49 -173.4(3) no
Ni3 N5 C48 C57 179.6(3) no
Ni3 N5 C47 C46 3.0(6) no
Ni3 N5 C48 C49 1.3(4) no
C50 N6 C49 C48 175.4(4) no
Ni3 N6 C49 C60 -178.0(3) no
C50 N6 C49 C60 -2.0(6) no
Ni3 N6 C50 C51 -4.6(6) no
Ni3 N6 C49 C48 -0.6(4) no
C49 N6 C50 C51 179.9(4) no
C2 C1 C6 C7 178.6(4) no
O1 C1 C2 O3 0.0(7) no
O1 C1 C2 C3 -179.0(4) no
C2 C1 C6 C5 -1.4(7) no
O1 C1 C6 C7 -1.7(7) no
C6 C1 C2 C3 0.7(7) no
O1 C1 C6 C5 178.3(4) no
C6 C1 C2 O3 179.7(4) no
C1 C2 C3 C4 0.2(8) no
O3 C2 C3 C4 -178.8(4) no
C2 C3 C4 C5 -0.5(8) no
C3 C4 C5 C6 -0.2(7) no
C4 C5 C6 C1 1.1(7) no
C4 C5 C6 C7 -178.8(4) no
C5 C6 C7 N1 176.7(4) no
C1 C6 C7 N1 -3.3(7) no
C17 C8 C9 C20 3.1(6) no
N1 C8 C17 C18 176.8(4) no
C17 C8 C9 N2 -176.8(3) no
N1 C8 C9 N2 4.2(5) no
N1 C8 C9 C20 -175.9(4) no
C9 C8 C17 C18 -2.1(6) no
C8 C9 C20 C19 -1.8(6) no
N2 C9 C20 C19 178.2(4) no
N2 C10 C11 C12 178.3(4) no
N2 C10 C11 C16 -0.6(7) no
C10 C11 C12 C13 -178.8(4) no
C12 C11 C16 C15 1.3(6) no
C10 C11 C16 O2 1.7(7) no
C16 C11 C12 C13 0.2(7) no
C12 C11 C16 O2 -177.2(4) no
C10 C11 C16 C15 -179.8(4) no
C11 C12 C13 C14 -1.4(7) no
C12 C13 C14 C15 1.2(8) no
C13 C14 C15 O4 -179.5(4) no
C13 C14 C15 C16 0.4(7) no
C14 C15 C16 O2 177.1(4) no
C14 C15 C16 C11 -1.6(7) no
O4 C15 C16 O2 -3.0(6) no
O4 C15 C16 C11 178.3(4) no
C8 C17 C18 C19 -0.3(7) no
C17 C18 C19 C20 1.6(7) no
C18 C19 C20 C9 -0.6(7) no
O5 C21 C22 O7 -0.2(5) no
O5 C21 C22 C23 179.7(4) no
C22 C21 C26 C27 -179.0(4) no
C22 C21 C26 C25 1.0(6) no
C26 C21 C22 C23 -1.7(6) no
O5 C21 C26 C25 179.5(4) no
C26 C21 C22 O7 178.5(3) no
O5 C21 C26 C27 -0.4(6) no
O7 C22 C23 C24 -179.1(4) no
C21 C22 C23 C24 1.0(6) no
C22 C23 C24 C25 0.4(6) no
C23 C24 C25 C26 -1.1(6) no
C24 C25 C26 C21 0.4(6) no
C24 C25 C26 C27 -179.7(4) no
C21 C26 C27 N3 -1.2(7) no
C25 C26 C27 N3 178.9(4) no
N3 C28 C29 C40 179.6(4) no
C37 C28 C29 N4 -179.1(4) no
N3 C28 C29 N4 0.1(5) no
C37 C28 C29 C40 0.4(6) no
N3 C28 C37 C38 179.8(4) no
C29 C28 C37 C38 -1.1(6) no
C28 C29 C40 C39 0.5(7) no
N4 C29 C40 C39 180.0(4) no
N4 C30 C31 C36 2.3(7) no
N4 C30 C31 C32 -176.9(4) no
C30 C31 C32 C33 179.0(4) no
C32 C31 C36 C35 -3.0(6) no
C30 C31 C36 O6 -1.5(6) no
C30 C31 C36 C35 177.8(4) no
C36 C31 C32 C33 -0.2(6) no
C32 C31 C36 O6 177.7(4) no
C31 C32 C33 C34 2.1(7) no
C32 C33 C34 C35 -0.8(7) no
C33 C34 C35 O8 176.5(4) no
C33 C34 C35 C36 -2.6(7) no
O8 C35 C36 O6 4.8(6) no
C34 C35 C36 C31 4.4(6) no
C34 C35 C36 O6 -176.2(4) no
O8 C35 C36 C31 -174.6(4) no
C28 C37 C38 C39 0.9(7) no
C37 C38 C39 C40 0.0(7) no
C38 C39 C40 C29 -0.7(7) no
O9 C41 C42 O11 3.5(5) no
O9 C41 C42 C43 -176.8(4) no
C46 C41 C42 O11 -174.9(3) no
C46 C41 C42 C43 4.9(6) no
O9 C41 C46 C45 178.4(3) no
O9 C41 C46 C47 -0.9(6) no
C42 C41 C46 C45 -3.3(5) no
C42 C41 C46 C47 177.4(3) no
O11 C42 C43 C44 176.6(4) no
C41 C42 C43 C44 -3.2(7) no
C42 C43 C44 C45 -0.2(7) no
C43 C44 C45 C46 1.8(7) no
C44 C45 C46 C41 0.1(6) no
C44 C45 C46 C47 179.4(4) no
C41 C46 C47 N5 2.7(6) no
C45 C46 C47 N5 -176.6(4) no
N5 C48 C49 N6 -0.4(5) no
N5 C48 C49 C60 177.1(4) no
C57 C48 C49 N6 -178.8(4) no
C57 C48 C49 C60 -1.3(6) no
N5 C48 C57 C58 -177.0(4) no
C49 C48 C57 C58 1.2(6) no
N6 C49 C60 C59 177.7(4) no
C48 C49 C60 C59 0.4(6) no
N6 C50 C51 C52 -179.4(4) no
N6 C50 C51 C56 2.8(6) no
C50 C51 C52 C53 -178.8(4) no
C56 C51 C52 C53 -1.0(6) no
C50 C51 C56 O10 -1.5(6) no
C50 C51 C56 C55 179.0(4) no
C52 C51 C56 O10 -179.3(4) no
C52 C51 C56 C55 1.2(5) no
C51 C52 C53 C54 0.4(7) no
C52 C53 C54 C55 -0.1(7) no
C53 C54 C55 O12 -178.4(4) no
C53 C54 C55 C56 0.3(6) no
O12 C55 C56 O10 -1.7(5) no
O12 C55 C56 C51 177.8(3) no
C54 C55 C56 O10 179.6(4) no
C54 C55 C56 C51 -0.9(5) no
C48 C57 C58 C59 -0.3(7) no
C57 C58 C59 C60 -0.6(7) no
C58 C59 C60 C49 0.5(7) no
